data_1514605
loop_
_publ_author_name
'Saouane, Sofiane'
'Norman, Sarah E.'
'Hardacre, Christopher'
'Fabbiani, Francesca P. A.'

_publ_section_title
;
 Pinning down the solid-state polymorphism of the ionic liquid [bmim][PF6]
;
_journal_issue 3
_journal_name_full 'Chemical Science'
_journal_page_first 1270
_journal_paper_doi 10.1039/c2sc21959j
_journal_volume 4
_journal_year 2013
_chemical_formula_moiety 'C8 H15 N2, P F6'
_chemical_formula_sum 'C8 H15 F6 N2 P'
_chemical_formula_weight 284.19
_space_group_IT_number 2
_symmetry_cell_setting triclinic
_symmetry_space_group_name_Hall '-P 1'
_symmetry_space_group_name_H-M 'P -1'
_atom_sites_solution_hydrogens geom
_atom_sites_solution_primary direct
_atom_sites_solution_secondary difmap
_audit_creation_method SHELXL-97
_cell_angle_alpha 99.219(10)
_cell_angle_beta 99.252(6)
_cell_angle_gamma 99.667(10)
_cell_formula_units_Z 4
_cell_length_a 9.5818(13)
_cell_length_b 9.5826(9)
_cell_length_c 14.5801(10)
_cell_measurement_reflns_used 1186
_cell_measurement_temperature 293(2)
_cell_measurement_theta_max 4.71
_cell_measurement_theta_min 2.25
_cell_volume 1278.2(2)
_computing_cell_refinement 'Apex2 (Bruker AXS, 2006)'
_computing_data_collection 'Apex2 (Bruker AXS, 2006)'
_computing_data_reduction 'Apex2 (Bruker AXS, 2006)'
_computing_molecular_graphics MERCURY
_computing_publication_material 'PLATON, XCIF, ENCIFER, SHELXLE'
_computing_structure_refinement 'SHELXL-97 (Sheldrick, 2008)'
_computing_structure_solution 'SHELXS-97 (Sheldrick, 2008)'
_diffrn_ambient_temperature 293(2)
_diffrn_measured_fraction_theta_full 0.515
_diffrn_measured_fraction_theta_max 0.515
_diffrn_measurement_device 'Bruker AXS APEX II'
_diffrn_measurement_device_type Area
_diffrn_measurement_method '\f & \w scans'
_diffrn_radiation_monochromator 'INCOATEC multilayer optics'
_diffrn_radiation_source 'Ag microsource'
_diffrn_radiation_type AgK\a
_diffrn_radiation_wavelength 0.56085
_diffrn_reflns_av_R_equivalents 0.04
_diffrn_reflns_av_sigmaI/netI 0.0228
_diffrn_reflns_limit_h_max 8
_diffrn_reflns_limit_h_min -8
_diffrn_reflns_limit_k_max 5
_diffrn_reflns_limit_k_min -4
_diffrn_reflns_limit_l_max 0
_diffrn_reflns_limit_l_min -13
_diffrn_reflns_number 10400
_diffrn_reflns_reduction_process
;
Scaled and merged with SORTAV
R.H. Blessing, (1987) Cryst. Rev. 1, 3-58
R.H. Blessing, (1989) J. Appl. Cryst. 22, 396-397
;
_diffrn_reflns_theta_full 14.91
_diffrn_reflns_theta_max 14.91
_diffrn_reflns_theta_min 1.14
_exptl_absorpt_coefficient_mu 0.145
_exptl_absorpt_correction_T_max 0.86
_exptl_absorpt_correction_T_min 0.83
_exptl_absorpt_correction_type multi-scan
_exptl_absorpt_process_details 'based on symmetry-related measuraments'
_exptl_crystal_colour colourless
_exptl_crystal_density_diffrn 1.477
_exptl_crystal_density_method 'not measured'
_exptl_crystal_description cylinder
_exptl_crystal_F_000 584
_exptl_crystal_size_max 0.25
_exptl_crystal_size_mid 0.25
_exptl_crystal_size_min 0.20
_exptl_crystal_size_rad 0.25
_refine_diff_density_max 0.178
_refine_diff_density_min -0.144
_refine_diff_density_rms 0.038
_refine_ls_extinction_method none
_refine_ls_goodness_of_fit_ref 1.125
_refine_ls_hydrogen_treatment constr
_refine_ls_matrix_type full
_refine_ls_number_parameters 341
_refine_ls_number_reflns 1064
_refine_ls_number_restraints 809
_refine_ls_restrained_S_all 1.162
_refine_ls_R_factor_all 0.0896
_refine_ls_R_factor_gt 0.0740
_refine_ls_shift/su_max 0.000
_refine_ls_shift/su_mean 0.000
_refine_ls_structure_factor_coef Fsqd
_refine_ls_weighting_details 'calc w=1/[\s^2^(Fo^2^)+(0.1363P)^2^+2.0849P] where P=(Fo^2^+2Fc^2^)/3'
_refine_ls_weighting_scheme calc
_refine_ls_wR_factor_gt 0.2113
_refine_ls_wR_factor_ref 0.2319
_reflns_number_gt 815
_reflns_number_total 1063
_reflns_threshold_expression >2sigma(I)
_cod_data_source_file c2sc21959j.txt
_cod_data_source_block beta_bmim_PF6_0.07GPa
_cod_original_sg_symbol_Hall '-P 1 '
_cod_original_sg_symbol_H-M 'P -1 '
_cod_database_code 1514605

loop_
_symmetry_equiv_pos_as_xyz
'x, y, z'
'-x, -y, -z'

loop_
_atom_site_label
_atom_site_type_symbol
_atom_site_fract_x
_atom_site_fract_y
_atom_site_fract_z
_atom_site_U_iso_or_equiv
_atom_site_adp_type
_atom_site_occupancy
_atom_site_symmetry_multiplicity
_atom_site_calc_flag
_atom_site_refinement_flags
_atom_site_disorder_assembly
_atom_site_disorder_group
P1 P 0.0314(5) -0.0340(7) 0.2494(4) 0.102(2) Uani 1 1 d DU . .
F101 F -0.080(3) -0.178(2) 0.223(2) 0.201(11) Uani 0.50 1 d PDU A 1
F103 F 0.145(3) 0.109(3) 0.272(2) 0.201(11) Uani 0.50 1 d PDU A 1
F102 F 0.012(3) -0.017(4) 0.3541(11) 0.177(10) Uani 0.50 1 d PDU A 1
F105 F 0.049(4) -0.047(3) 0.1454(11) 0.177(10) Uani 0.50 1 d PDU A 1
F104 F -0.090(2) 0.053(3) 0.2290(17) 0.143(7) Uani 0.50 1 d PDU A 1
F106 F 0.155(2) -0.114(3) 0.2731(17) 0.143(7) Uani 0.50 1 d PDU A 1
F111 F -0.089(3) -0.152(2) 0.263(2) 0.153(8) Uani 0.50 1 d PDU A 2
F113 F 0.158(3) 0.079(3) 0.232(2) 0.153(8) Uani 0.50 1 d PDU A 2
F112 F 0.133(3) -0.054(4) 0.3394(15) 0.195(10) Uani 0.50 1 d PDU A 2
F115 F -0.064(3) -0.016(4) 0.1586(15) 0.195(10) Uani 0.50 1 d PDU A 2
F114 F -0.019(3) 0.091(2) 0.3074(18) 0.139(7) Uani 0.50 1 d PDU A 2
F116 F 0.093(3) -0.151(2) 0.1905(18) 0.139(7) Uani 0.50 1 d PDU A 2
P11 P 0.6113(6) 0.3823(7) 0.2506(4) 0.106(2) Uani 1 1 d DU . .
F201 F 0.617(4) 0.277(3) 0.3229(16) 0.191(9) Uani 0.50 1 d PDU B 1
F203 F 0.591(4) 0.473(3) 0.1748(17) 0.191(9) Uani 0.50 1 d PDU B 1
F202 F 0.525(3) 0.468(3) 0.3137(15) 0.162(8) Uani 0.50 1 d PDU B 1
F205 F 0.671(3) 0.271(3) 0.1874(16) 0.162(8) Uani 0.50 1 d PDU B 1
F204 F 0.752(2) 0.476(3) 0.301(2) 0.192(10) Uani 0.50 1 d PDU B 1
F206 F 0.457(2) 0.286(3) 0.2024(19) 0.192(10) Uani 0.50 1 d PDU B 1
F211 F 0.733(3) 0.302(3) 0.284(2) 0.193(9) Uani 0.50 1 d PDU B 2
F213 F 0.507(3) 0.485(3) 0.229(2) 0.193(9) Uani 0.50 1 d PDU B 2
F212 F 0.520(3) 0.318(3) 0.3150(16) 0.173(8) Uani 0.50 1 d PDU B 2
F215 F 0.710(3) 0.441(3) 0.1837(15) 0.173(8) Uani 0.50 1 d PDU B 2
F214 F 0.700(3) 0.509(3) 0.3327(13) 0.166(9) Uani 0.50 1 d PDU B 2
F216 F 0.535(3) 0.260(3) 0.1700(13) 0.166(9) Uani 0.50 1 d PDU B 2
N1 N 0.5042(18) 0.890(2) 0.1910(8) 0.115(5) Uani 1 1 d DU . .
C2 C 0.396(2) 0.946(2) 0.1540(11) 0.113(6) Uani 1 1 d DU . .
H2 H 0.3545 1.0141 0.1875 0.136 Uiso 1 1 calc R . .
N3 N 0.3560(17) 0.893(2) 0.0636(10) 0.109(6) Uani 1 1 d DU . .
C4 C 0.438(3) 0.794(2) 0.0453(12) 0.134(7) Uani 1 1 d DU . .
H4 H 0.4345 0.7398 -0.0141 0.161 Uiso 1 1 calc R . .
C5 C 0.526(3) 0.786(3) 0.1257(13) 0.146(7) Uani 1 1 d DU . .
H5 H 0.5880 0.7221 0.1336 0.175 Uiso 1 1 calc R . .
C6 C 0.250(2) 0.938(3) -0.0035(14) 0.156(8) Uani 1 1 d DU . .
H6A H 0.2530 0.8940 -0.0669 0.234 Uiso 1 1 calc R . .
H6B H 0.2729 1.0414 0.0031 0.234 Uiso 1 1 calc R . .
H6C H 0.1555 0.9096 0.0093 0.234 Uiso 1 1 calc R . .
C7 C 0.583(3) 0.933(2) 0.2896(10) 0.142(7) Uani 1 1 d DU D .
H7A H 0.5664 1.0264 0.3171 0.170 Uiso 1 1 calc R . .
H7B H 0.6857 0.9413 0.2911 0.170 Uiso 1 1 calc R . .
C8 C 0.533(3) 0.822(2) 0.3466(11) 0.139(8) Uani 1 1 d DU . .
H8A H 0.5308 0.7257 0.3132 0.167 Uiso 0.70 1 calc PR C 1
H8B H 0.4371 0.8286 0.3581 0.167 Uiso 0.70 1 calc PR C 1
H8C H 0.5739 0.7374 0.3320 0.167 Uiso 0.30 1 calc PR C 2
H8D H 0.4287 0.7936 0.3316 0.167 Uiso 0.30 1 calc PR C 2
C9A C 0.644(3) 0.858(4) 0.4412(14) 0.136(10) Uiso 0.70 1 d PDU D 1
H9A H 0.7333 0.8298 0.4313 0.164 Uiso 0.70 1 calc PR D 1
H9B H 0.6635 0.9611 0.4664 0.164 Uiso 0.70 1 calc PR D 1
C10A C 0.579(5) 0.776(5) 0.5092(19) 0.18(2) Uiso 0.70 1 d PDU D 1
H10A H 0.4755 0.7644 0.4947 0.276 Uiso 0.70 1 calc PR D 1
H10B H 0.6143 0.8292 0.5727 0.276 Uiso 0.70 1 calc PR D 1
H10C H 0.6048 0.6834 0.5033 0.276 Uiso 0.70 1 calc PR D 1
C9B C 0.583(7) 0.892(4) 0.4518(13) 0.132(16) Uiso 0.30 1 d PDU D 2
H9C H 0.6562 0.9784 0.4592 0.158 Uiso 0.30 1 calc PR D 2
H9D H 0.5027 0.9176 0.4785 0.158 Uiso 0.30 1 calc PR D 2
C10B C 0.645(6) 0.783(6) 0.501(2) 0.082(16) Uiso 0.30 1 d PDU D 2
H10D H 0.7183 0.7503 0.4702 0.122 Uiso 0.30 1 calc PR D 2
H10E H 0.5700 0.7018 0.4997 0.122 Uiso 0.30 1 calc PR D 2
H10F H 0.6873 0.8265 0.5662 0.122 Uiso 0.30 1 calc PR D 2
N11 N 0.1009(17) 0.5019(17) 0.3073(8) 0.095(5) Uani 1 1 d DU . .
C12 C 0.0396(19) 0.598(2) 0.3472(10) 0.089(5) Uani 1 1 d DU . .
H12 H -0.0381 0.6307 0.3173 0.107 Uiso 1 1 calc R . .
N13 N 0.1030(16) 0.6422(19) 0.4371(9) 0.090(5) Uani 1 1 d DU . .
C14 C 0.207(2) 0.566(2) 0.4505(11) 0.115(6) Uani 1 1 d DU . .
H14 H 0.2685 0.5722 0.5077 0.138 Uiso 1 1 calc R . .
C15 C 0.208(2) 0.481(2) 0.3705(11) 0.116(6) Uani 1 1 d DU . .
H15 H 0.2706 0.4180 0.3603 0.140 Uiso 1 1 calc R . .
C16 C 0.070(3) 0.753(2) 0.5062(12) 0.141(8) Uani 1 1 d DU . .
H16A H 0.0031 0.8026 0.4748 0.211 Uiso 1 1 calc R . .
H16B H 0.1570 0.8207 0.5368 0.211 Uiso 1 1 calc R . .
H16C H 0.0277 0.7091 0.5526 0.211 Uiso 1 1 calc R . .
C17 C 0.053(3) 0.422(3) 0.2073(10) 0.135(7) Uani 1 1 d DU . .
H17A H -0.0433 0.4353 0.1826 0.162 Uiso 1 1 calc R . .
H17B H 0.0490 0.3197 0.2052 0.162 Uiso 1 1 calc R . .
C18 C 0.153(2) 0.475(3) 0.1492(9) 0.126(7) Uani 1 1 d DU F .
H18A H 0.2518 0.4807 0.1803 0.151 Uiso 1 1 calc R . .
H18B H 0.1421 0.5712 0.1397 0.151 Uiso 1 1 calc R . .
C19 C 0.118(3) 0.369(3) 0.0523(12) 0.162(10) Uani 1 1 d DU . .
H19A H 0.1273 0.2726 0.0614 0.194 Uiso 0.70 1 calc PR E 1
H19B H 0.0208 0.3657 0.0199 0.194 Uiso 0.70 1 calc PR E 1
H19C H 0.0393 0.2912 0.0525 0.194 Uiso 0.30 1 calc PR E 2
H19D H 0.0877 0.4192 0.0022 0.194 Uiso 0.30 1 calc PR E 2
C20A C 0.226(4) 0.425(4) -0.0044(19) 0.152(13) Uiso 0.70 1 d PDU F 1
H20A H 0.2097 0.3624 -0.0650 0.228 Uiso 0.70 1 calc PR F 1
H20B H 0.3222 0.4290 0.0289 0.228 Uiso 0.70 1 calc PR F 1
H20C H 0.2156 0.5204 -0.0132 0.228 Uiso 0.70 1 calc PR F 1
C20B C 0.247(6) 0.307(8) 0.033(4) 0.17(3) Uiso 0.30 1 d PDU F 2
H20D H 0.2222 0.2430 -0.0279 0.257 Uiso 0.30 1 calc PR F 2
H20E H 0.2757 0.2550 0.0811 0.257 Uiso 0.30 1 calc PR F 2
H20F H 0.3251 0.3839 0.0320 0.257 Uiso 0.30 1 calc PR F 2

loop_
_atom_site_aniso_label
_atom_site_aniso_U_11
_atom_site_aniso_U_22
_atom_site_aniso_U_33
_atom_site_aniso_U_23
_atom_site_aniso_U_13
_atom_site_aniso_U_12
P1 0.075(5) 0.137(9) 0.095(3) 0.015(5) 0.020(4) 0.027(4)
F101 0.140(16) 0.176(17) 0.26(2) 0.017(18) 0.013(18) -0.012(15)
F103 0.140(16) 0.176(17) 0.26(2) 0.017(18) 0.013(18) -0.012(15)
F102 0.23(2) 0.27(3) 0.088(9) 0.082(12) 0.051(12) 0.16(2)
F105 0.23(2) 0.27(3) 0.088(9) 0.082(12) 0.051(12) 0.16(2)
F104 0.117(12) 0.24(2) 0.109(15) 0.072(15) 0.030(11) 0.094(12)
F106 0.117(12) 0.24(2) 0.109(15) 0.072(15) 0.030(11) 0.094(12)
F111 0.124(13) 0.129(16) 0.24(2) 0.036(14) 0.110(14) 0.050(12)
F113 0.124(13) 0.129(16) 0.24(2) 0.036(14) 0.110(14) 0.050(12)
F112 0.20(2) 0.27(3) 0.104(13) 0.031(15) -0.033(15) 0.103(19)
F115 0.20(2) 0.27(3) 0.104(13) 0.031(15) -0.033(15) 0.103(19)
F114 0.174(18) 0.131(15) 0.123(14) 0.004(12) 0.063(15) 0.048(13)
F116 0.174(18) 0.131(15) 0.123(14) 0.004(12) 0.063(15) 0.048(13)
P11 0.095(5) 0.146(8) 0.076(3) 0.016(4) 0.009(3) 0.035(4)
F201 0.23(2) 0.25(2) 0.147(14) 0.104(15) 0.083(15) 0.103(19)
F203 0.23(2) 0.25(2) 0.147(14) 0.104(15) 0.083(15) 0.103(19)
F202 0.160(17) 0.21(2) 0.129(15) 0.008(13) 0.064(13) 0.076(16)
F205 0.160(17) 0.21(2) 0.129(15) 0.008(13) 0.064(13) 0.076(16)
F204 0.075(10) 0.23(2) 0.23(2) -0.015(15) -0.006(12) 0.015(13)
F206 0.075(10) 0.23(2) 0.23(2) -0.015(15) -0.006(12) 0.015(13)
F211 0.148(17) 0.29(3) 0.17(2) 0.059(18) 0.010(15) 0.12(2)
F213 0.148(17) 0.29(3) 0.17(2) 0.059(18) 0.010(15) 0.12(2)
F212 0.163(19) 0.22(2) 0.161(14) 0.026(13) 0.113(16) 0.030(15)
F215 0.163(19) 0.22(2) 0.161(14) 0.026(13) 0.113(16) 0.030(15)
F214 0.136(16) 0.228(19) 0.091(8) -0.039(11) 0.016(11) -0.012(14)
F216 0.136(16) 0.228(19) 0.091(8) -0.039(11) 0.016(11) -0.012(14)
N1 0.107(10) 0.133(14) 0.093(7) -0.006(8) 0.026(7) 0.013(10)
C2 0.104(12) 0.120(15) 0.106(8) -0.002(10) 0.029(9) 0.008(10)
N3 0.085(10) 0.140(15) 0.097(8) 0.023(9) 0.033(7) -0.008(9)
C4 0.167(16) 0.142(17) 0.088(8) 0.000(9) 0.038(10) 0.026(11)
C5 0.168(15) 0.156(17) 0.115(10) -0.002(10) 0.030(11) 0.060(11)
C6 0.097(15) 0.20(2) 0.154(14) 0.047(15) -0.003(11) -0.011(13)
C7 0.127(13) 0.164(16) 0.110(9) 0.003(9) 0.009(8) -0.002(13)
C8 0.159(15) 0.129(16) 0.116(10) 0.012(9) -0.005(11) 0.031(14)
N11 0.099(10) 0.116(12) 0.085(6) 0.028(7) 0.017(6) 0.057(9)
C12 0.084(11) 0.098(13) 0.100(8) 0.032(8) 0.012(8) 0.050(9)
N13 0.089(9) 0.107(12) 0.094(7) 0.026(8) 0.024(7) 0.059(9)
C14 0.129(12) 0.148(16) 0.089(7) 0.030(9) 0.005(8) 0.093(10)
C15 0.128(13) 0.158(15) 0.096(9) 0.034(10) 0.025(8) 0.107(10)
C16 0.172(19) 0.137(18) 0.135(12) 0.007(11) 0.065(14) 0.074(14)
C17 0.155(15) 0.155(17) 0.094(8) 0.009(9) 0.018(7) 0.049(14)
C18 0.107(12) 0.20(2) 0.081(8) 0.007(10) 0.013(8) 0.094(15)
C19 0.163(17) 0.22(2) 0.101(10) -0.013(12) 0.023(11) 0.08(2)

loop_
_atom_type_symbol
_atom_type_description
_atom_type_scat_dispersion_real
_atom_type_scat_dispersion_imag
_atom_type_scat_source
C C 0.0033 0.0016 'International Tables Vol C Tables 4.2.6.8 and 6.1.1.4'
H H 0.0000 0.0000 'International Tables Vol C Tables 4.2.6.8 and 6.1.1.4'
N N 0.0061 0.0033 'International Tables Vol C Tables 4.2.6.8 and 6.1.1.4'
F F 0.0171 0.0103 'International Tables Vol C Tables 4.2.6.8 and 6.1.1.4'
P P 0.1023 0.0942 'International Tables Vol C Tables 4.2.6.8 and 6.1.1.4'

loop_
_geom_angle_atom_site_label_1
_geom_angle_atom_site_label_2
_geom_angle_atom_site_label_3
_geom_angle
F111 P1 F115 90.2(12)
F105 P1 F106 92.0(11)
F111 P1 F114 95.1(11)
F115 P1 F114 90.4(13)
F105 P1 F101 89.6(13)
F106 P1 F101 90.8(13)
F114 P1 F101 114.6(17)
F105 P1 F103 88.2(13)
F106 P1 F103 88.5(13)
F101 P1 F103 177.7(14)
F105 P1 F102 178.4(13)
F106 P1 F102 89.5(11)
F101 P1 F102 90.9(13)
F103 P1 F102 91.3(13)
F111 P1 F104 86.0(17)
F105 P1 F104 89.4(11)
F106 P1 F104 177.4(12)
F101 P1 F104 91.5(13)
F103 P1 F104 89.3(13)
F102 P1 F104 89.1(11)
F111 P1 F112 90.8(12)
F115 P1 F112 177.9(14)
F114 P1 F112 91.3(12)
F111 P1 F116 89.5(11)
F115 P1 F116 90.3(12)
F114 P1 F116 175.3(11)
F112 P1 F116 88.0(12)
F111 P1 F113 176.2(10)
F115 P1 F113 90.0(12)
F114 P1 F113 88.6(11)
F112 P1 F113 88.8(12)
F116 P1 F113 86.8(10)
F216 P11 F212 89.6(11)
F204 P11 F203 93.6(13)
F204 P11 F205 97.9(13)
F203 P11 F205 93.2(11)
F216 P11 F213 95.6(13)
F212 P11 F213 91.8(13)
F204 P11 F202 92.0(12)
F203 P11 F202 92.3(13)
F205 P11 F202 168.3(13)
F216 P11 F211 93.8(13)
F212 P11 F211 90.7(12)
F213 P11 F211 170.3(14)
F216 P11 F215 89.0(11)
F212 P11 F215 176.6(14)
F213 P11 F215 91.4(12)
F211 P11 F215 86.3(13)
F204 P11 F201 92.3(13)
F216 P11 F201 91.8(17)
F203 P11 F201 174.0(14)
F205 P11 F201 85.6(12)
F202 P11 F201 87.9(11)
F216 P11 F214 176.5(12)
F212 P11 F214 93.1(11)
F203 P11 F214 96.6(18)
F213 P11 F214 86.6(12)
F211 P11 F214 83.9(12)
F215 P11 F214 88.2(11)
F201 P11 F214 88.8(18)
F204 P11 F206 176.2(13)
F203 P11 F206 87.8(12)
F205 P11 F206 85.5(11)
F202 P11 F206 84.4(12)
F201 P11 F206 86.2(12)
C2 N1 C5 109.1(14)
C2 N1 C7 124.8(19)
C5 N1 C7 126.1(19)
N3 C2 N1 109.9(16)
N3 C2 H2 125.1
N1 C2 H2 125.1
C2 N3 C4 105.6(15)
C2 N3 C6 126.2(19)
C4 N3 C6 128.1(17)
N3 C4 C5 110.3(16)
N3 C4 H4 124.9
C5 C4 H4 124.9
N1 C5 C4 104.6(17)
N1 C5 H5 127.7
C4 C5 H5 127.7
N3 C6 H6A 109.5
N3 C6 H6B 109.5
H6A C6 H6B 109.5
N3 C6 H6C 109.5
H6A C6 H6C 109.5
H6B C6 H6C 109.5
N1 C7 C8 110.0(13)
N1 C7 H7A 109.7
C8 C7 H7A 109.7
N1 C7 H7B 109.7
C8 C7 H7B 109.7
H7A C7 H7B 108.2
C7 C8 C9B 107.7(16)
C7 C8 C9A 106.0(14)
C7 C8 H8A 110.5
C9A C8 H8A 110.5
C7 C8 H8B 110.5
C9A C8 H8B 110.5
H8A C8 H8B 108.7
C7 C8 H8C 110.2
C9B C8 H8C 110.2
C7 C8 H8D 110.2
C9B C8 H8D 110.2
H8C C8 H8D 108.5
C10A C9A C8 107.5(18)
C10A C9A H9A 110.2
C8 C9A H9A 110.2
C10A C9A H9B 110.2
C8 C9A H9B 110.2
H9A C9A H9B 108.5
C9A C10A H10A 109.5
C9A C10A H10B 109.5
H10A C10A H10B 109.5
C9A C10A H10C 109.5
H10A C10A H10C 109.5
H10B C10A H10C 109.5
C10B C9B C8 107.5(19)
C10B C9B H9C 110.2
C8 C9B H9C 110.2
C10B C9B H9D 110.2
C8 C9B H9D 110.2
H9C C9B H9D 108.5
C9B C10B H10D 109.5
C9B C10B H10E 109.5
H10D C10B H10E 109.5
C9B C10B H10F 109.5
H10D C10B H10F 109.5
H10E C10B H10F 109.5
C12 N11 C15 109.0(12)
C12 N11 C17 124.8(17)
C15 N11 C17 126.1(18)
N11 C12 N13 110.1(14)
N11 C12 H12 125.0
N13 C12 H12 125.0
C12 N13 C14 105.1(14)
C12 N13 C16 127.6(16)
C14 N13 C16 127.2(16)
C15 C14 N13 109.7(16)
C15 C14 H14 125.1
N13 C14 H14 125.1
C14 C15 N11 106.0(16)
C14 C15 H15 127.0
N11 C15 H15 127.0
N13 C16 H16A 109.5
N13 C16 H16B 109.5
H16A C16 H16B 109.5
N13 C16 H16C 109.5
H16A C16 H16C 109.5
H16B C16 H16C 109.5
C18 C17 N11 109.8(14)
C18 C17 H17A 109.7
N11 C17 H17A 109.7
C18 C17 H17B 109.7
N11 C17 H17B 109.7
H17A C17 H17B 108.2
C17 C18 C19 107.9(15)
C17 C18 H18A 110.1
C19 C18 H18A 110.1
C17 C18 H18B 110.1
C19 C18 H18B 110.1
H18A C18 H18B 108.4
C20B C19 C18 112(3)
C20A C19 C18 106.3(19)
C20A C19 H19A 110.5
C18 C19 H19A 110.5
C20A C19 H19B 110.5
C18 C19 H19B 110.5
H19A C19 H19B 108.7
C20B C19 H19C 109.3
C18 C19 H19C 109.3
C20B C19 H19D 109.3
C18 C19 H19D 109.3
H19C C19 H19D 108.0
C19 C20A H20A 109.5
C19 C20A H20B 109.5
H20A C20A H20B 109.5
C19 C20A H20C 109.5
H20A C20A H20C 109.5
H20B C20A H20C 109.5
C19 C20B H20D 109.5
C19 C20B H20E 109.5
H20D C20B H20E 109.5
C19 C20B H20F 109.5
H20D C20B H20F 109.5
H20E C20B H20F 109.5

loop_
_geom_bond_atom_site_label_1
_geom_bond_atom_site_label_2
_geom_bond_distance
P1 F111 1.536(13)
P1 F115 1.538(13)
P1 F105 1.540(12)
P1 F106 1.540(12)
P1 F114 1.543(13)
P1 F101 1.549(14)
P1 F103 1.551(13)
P1 F102 1.554(12)
P1 F104 1.558(13)
P1 F112 1.560(13)
P1 F116 1.560(12)
P1 F113 1.566(13)
P11 F204 1.490(13)
P11 F216 1.508(12)
P11 F212 1.518(13)
P11 F203 1.523(13)
P11 F205 1.541(13)
P11 F213 1.548(13)
P11 F202 1.557(13)
P11 F211 1.562(14)
P11 F215 1.569(12)
P11 F201 1.572(13)
P11 F214 1.577(13)
P11 F206 1.594(13)
N1 C2 1.329(18)
N1 C5 1.329(17)
N1 C7 1.471(16)
C2 N3 1.305(15)
C2 H2 0.9300
N3 C4 1.345(18)
N3 C6 1.465(17)
C4 C5 1.351(18)
C4 H4 0.9300
C5 H5 0.9300
C6 H6A 0.9600
C6 H6B 0.9600
C6 H6C 0.9600
C7 C8 1.511(6)
C7 H7A 0.9700
C7 H7B 0.9700
C8 C9B 1.534(17)
C8 C9A 1.549(16)
C8 H8A 0.9700
C8 H8B 0.9700
C8 H8C 0.9700
C8 H8D 0.9700
C9A C10A 1.505(14)
C9A H9A 0.9700
C9A H9B 0.9700
C10A H10A 0.9600
C10A H10B 0.9600
C10A H10C 0.9600
C9B C10B 1.511(17)
C9B H9C 0.9700
C9B H9D 0.9700
C10B H10D 0.9600
C10B H10E 0.9600
C10B H10F 0.9600
N11 C12 1.282(16)
N11 C15 1.329(16)
N11 C17 1.494(16)
C12 N13 1.321(14)
C12 H12 0.9300
N13 C14 1.337(17)
N13 C16 1.455(16)
C14 C15 1.315(17)
C14 H14 0.9300
C15 H15 0.9300
C16 H16A 0.9600
C16 H16B 0.9600
C16 H16C 0.9600
C17 C18 1.464(16)
C17 H17A 0.9700
C17 H17B 0.9700
C18 C19 1.555(17)
C18 H18A 0.9700
C18 H18B 0.9700
C19 C20B 1.50(2)
C19 C20A 1.51(2)
C19 H19A 0.9700
C19 H19B 0.9700
C19 H19C 0.9700
C19 H19D 0.9700
C20A H20A 0.9600
C20A H20B 0.9600
C20A H20C 0.9600
C20B H20D 0.9600
C20B H20E 0.9600
C20B H20F 0.9600

loop_
_geom_torsion_atom_site_label_1
_geom_torsion_atom_site_label_2
_geom_torsion_atom_site_label_3
_geom_torsion_atom_site_label_4
_geom_torsion
C5 N1 C2 N3 -6(2)
C7 N1 C2 N3 175.4(15)
N1 C2 N3 C4 3(2)
N1 C2 N3 C6 -173.5(17)
C2 N3 C4 C5 1(3)
C6 N3 C4 C5 177.8(18)
C2 N1 C5 C4 7(2)
C7 N1 C5 C4 -174.9(18)
N3 C4 C5 N1 -5(3)
C2 N1 C7 C8 103(3)
C5 N1 C7 C8 -75(3)
N1 C7 C8 C9B -164(3)
N1 C7 C8 C9A 168(2)
C7 C8 C9A C10A 166(3)
C9B C8 C9A C10A 68(4)
C7 C8 C9B C10B -135(3)
C9A C8 C9B C10B -45(4)
C15 N11 C12 N13 0(2)
C17 N11 C12 N13 176.6(16)
N11 C12 N13 C14 -1(2)
N11 C12 N13 C16 177.7(18)
C12 N13 C14 C15 1(3)
C16 N13 C14 C15 -177.1(19)
N13 C14 C15 N11 -2(3)
C12 N11 C15 C14 1(2)
C17 N11 C15 C14 -175.6(18)
C12 N11 C17 C18 107(2)
C15 N11 C17 C18 -77(3)
N11 C17 C18 C19 168(2)
C17 C18 C19 C20B -122(4)
C17 C18 C19 C20A -178(3)
